data_7033774
loop_
_publ_author_name
'Miyake, Ryosuke'
'Kuwata, Chika'
'Masumoto, Yui'

_publ_section_title
;
 Selective CO2 gas adsorption in the narrow crystalline cavities of
 flexible peptide metallo-macrocycles.
;
_journal_issue 7
_journal_name_full 'Dalton transactions (Cambridge, England : 2003)'
_journal_page_first 2993
_journal_page_last 2996
_journal_paper_doi 10.1039/c4dt03530e
_journal_volume 44
_journal_year 2015
_chemical_formula_sum 'C48 H127.61 B8 F32 N28 Ni4 O22.3'
_chemical_formula_weight 2383.58
_space_group_crystal_system tetragonal
_space_group_IT_number 82
_space_group_name_Hall 'I -4'
_space_group_name_H-M_alt 'I -4'
_symmetry_space_group_name_Hall 'I -4'
_symmetry_space_group_name_H-M 'I -4'
_atom_sites_solution_hydrogens geom
_audit_update_record
;
2014-11-10 deposited with the CCDC.
2015-01-12 downloaded from the CCDC.
;
_cell_angle_alpha 90
_cell_angle_beta 90
_cell_angle_gamma 90
_cell_formula_units_Z 2
_cell_length_a 15.7784(6)
_cell_length_b 15.7784(6)
_cell_length_c 19.7467(15)
_cell_measurement_reflns_used 863
_cell_measurement_temperature 193
_cell_measurement_theta_max 29.5621
_cell_measurement_theta_min 1.5982
_cell_volume 4916.1(5)
_computing_cell_refinement 'APEX2 v2014.5-0 (Bruker AXS)'
_computing_data_collection 'Bruker SMART APEXII ULTRA'
_computing_data_reduction 'SAINT V8.34A (Bruker AXS Inc., 2013)'
_computing_molecular_graphics 'XSHELL V6.3.1 (Bruker AXS)'
_computing_structure_refinement 'SHELXL-2014 (Sheldrick, 2014)'
_diffrn_ambient_temperature 193
_diffrn_detector_area_resol_mean 8.3333
_diffrn_measured_fraction_theta_full 0.993
_diffrn_measured_fraction_theta_max 0.993
_diffrn_measurement_device_type 'Bruker D8 goniometer'
_diffrn_measurement_method 'omega scans'
_diffrn_radiation_monochromator 'multilayered conforcal mirror'
_diffrn_radiation_type MoK\a
_diffrn_radiation_wavelength 0.71073
_diffrn_reflns_av_R_equivalents 0.0205
_diffrn_reflns_av_unetI/netI 0.0355
_diffrn_reflns_limit_h_max 22
_diffrn_reflns_limit_h_min -19
_diffrn_reflns_limit_k_max 21
_diffrn_reflns_limit_k_min -19
_diffrn_reflns_limit_l_max 17
_diffrn_reflns_limit_l_min -27
_diffrn_reflns_number 18856
_diffrn_reflns_theta_full 30.15
_diffrn_reflns_theta_max 30.15
_diffrn_reflns_theta_min 1.65
_diffrn_source 'rotating-anode X-ray tube'
_diffrn_source_type 'Bruker Tourbo X-ray Source'
_exptl_absorpt_coefficient_mu 0.890
_exptl_absorpt_correction_T_max 0.90
_exptl_absorpt_correction_T_min 0.77
_exptl_absorpt_correction_type multi-scan
_exptl_absorpt_process_details 'SADABS V2014/2 (Bruker AXS Inc.)'
_exptl_crystal_colour purple
_exptl_crystal_density_diffrn 1.610
_exptl_crystal_density_method 'not measured'
_exptl_crystal_description prismatic
_exptl_crystal_F_000 2460
_exptl_crystal_size_max 0.240
_exptl_crystal_size_mid 0.120
_exptl_crystal_size_min 0.120
_refine_diff_density_max 0.809
_refine_diff_density_min -0.447
_refine_ls_abs_structure_details
;
Flack x determined using 3031 quotients [(I+)-(I-)]/[(I+)+(I-)]
(Parsons, Flack and Wagner, Acta Cryst. B69 (2013) 249-259).
;
_refine_ls_abs_structure_Flack 0.016(4)
_refine_ls_extinction_method none
_refine_ls_goodness_of_fit_ref 1.052
_refine_ls_hydrogen_treatment constr
_refine_ls_matrix_type full
_refine_ls_number_parameters 401
_refine_ls_number_reflns 7075
_refine_ls_number_restraints 302
_refine_ls_restrained_S_all 1.087
_refine_ls_R_factor_all 0.0402
_refine_ls_R_factor_gt 0.0377
_refine_ls_shift/su_max 0.001
_refine_ls_shift/su_mean 0.000
_refine_ls_structure_factor_coef Fsqd
_refine_ls_weighting_details 'w=1/[\s^2^(Fo^2^)+(0.0843P)^2^] where P=(Fo^2^+2Fc^2^)/3'
_refine_ls_weighting_scheme calc
_refine_ls_wR_factor_gt 0.1105
_refine_ls_wR_factor_ref 0.1125
_reflns_number_gt 6677
_reflns_number_total 7075
_reflns_threshold_expression 'I > 2\s(I)'
_cod_data_source_file c4dt03530e2.cif
_cod_data_source_block I-4_BF4_-80
_cod_depositor_comments 'Adding full bibliography for 7033773--7033774.cif.'
_cod_original_formula_sum 'C48 H127.61 B8 F32 N28 Ni4 O22.30'
_cod_database_code 7033774

loop_
_space_group_symop_operation_xyz
'x, y, z'
'-x, -y, z'
'y, -x, -z'
'-y, x, -z'
'x+1/2, y+1/2, z+1/2'
'-x+1/2, -y+1/2, z+1/2'
'y+1/2, -x+1/2, -z+1/2'
'-y+1/2, x+1/2, -z+1/2'

loop_
_atom_site_type_symbol
_atom_site_label
_atom_site_fract_x
_atom_site_fract_y
_atom_site_fract_z
_atom_site_U_iso_or_equiv
_atom_site_adp_type
_atom_site_calc_flag
_atom_site_refinement_flags_adp
_atom_site_refinement_flags_occupancy
_atom_site_refinement_flags_posn
_atom_site_occupancy
_atom_site_disorder_assembly
_atom_site_disorder_group
C C1 0.7211(6) 1.0787(4) 0.8024(6) 0.106(3) Uani d . . . 1.0 . .
H H1A 0.7496 1.1325 0.7925 0.159 Uiso calc U . R 1.0 . .
H H1B 0.6766 1.0882 0.8362 0.159 Uiso calc U . R 1.0 . .
H H1C 0.6957 1.0562 0.7608 0.159 Uiso calc U . R 1.0 . .
C C2 0.7840(4) 1.0168(2) 0.8294(3) 0.0642(15) Uani d . . . 1.0 . .
C C3 0.8121(4) 0.9030(2) 0.9128(3) 0.0589(13) Uani d . . . 1.0 . .
H H3A 0.8098 0.9121 0.9624 0.071 Uiso calc U . R 1.0 . .
H H3B 0.8714 0.9124 0.8982 0.071 Uiso calc U . R 1.0 . .
C C4 0.7880(3) 0.8098(2) 0.89769(19) 0.0397(7) Uani d . . . 1.0 . .
C C5 0.8512(3) 0.7538(2) 0.9378(2) 0.0443(8) Uani d . . . 1.0 . .
H H5A 0.9092 0.7762 0.9314 0.053 Uiso calc U . R 1.0 . .
H H5B 0.8375 0.7575 0.9867 0.053 Uiso calc U . R 1.0 . .
C C6 0.6955(3) 0.7946(2) 0.9212(2) 0.0460(9) Uani d . . . 1.0 . .
H H6A 0.6849 0.8283 0.9627 0.055 Uiso calc U . R 1.0 . .
H H6B 0.6564 0.8154 0.8857 0.055 Uiso calc U . R 1.0 . .
C C7 0.7945(2) 0.78612(19) 0.82259(18) 0.0335(6) Uani d . . . 1.0 . .
C C8 0.8478(2) 0.8210(2) 0.70887(16) 0.0326(6) Uani d . . . 1.0 . .
H H8A 0.8271 0.8722 0.6851 0.039 Uiso calc U . R 1.0 . .
H H8B 0.8104 0.7732 0.6961 0.039 Uiso calc U . R 1.0 . .
C C9 0.93844(17) 0.80152(18) 0.68468(15) 0.0262(5) Uani d . . . 1.0 . .
C C10 0.9987(2) 0.8708(2) 0.71253(18) 0.0347(6) Uani d . . . 1.0 . .
H H10A 0.9702 0.9265 0.7084 0.042 Uiso calc U . R 1.0 . .
H H10B 1.0083 0.86 0.7613 0.042 Uiso calc U . R 1.0 . .
C C11 0.93360(18) 0.8055(2) 0.60661(16) 0.0301(5) Uani d . . . 1.0 . .
H H11A 0.8838 0.7725 0.5914 0.036 Uiso calc U . R 1.0 . .
H H11B 0.9245 0.8652 0.5929 0.036 Uiso calc U . R 1.0 . .
C C12 0.97074(17) 0.71483(17) 0.70704(14) 0.0244(5) Uani d . . . 1.0 . .
N N1 0.7588(3) 0.9652(2) 0.8804(3) 0.0740(16) Uani d . . . 1.0 . .
H H1 0.7062 0.9699 0.8947 0.089 Uiso calc U . R 1.0 . .
N N2 0.84936(19) 0.66308(19) 0.91673(16) 0.0368(6) Uani d . . . 1.0 . .
H H2A 0.8588 0.6305 0.954 0.044 Uiso calc U . R 1.0 . .
H H2B 0.8931 0.654 0.8876 0.044 Uiso calc U . R 1.0 . .
N N3 0.67573(19) 0.70477(17) 0.93547(15) 0.0342(6) Uani d . . . 1.0 . .
H H3C 0.6187 0.697 0.9325 0.041 Uiso calc U . R 1.0 . .
H H3D 0.6916 0.6925 0.9787 0.041 Uiso calc U . R 1.0 . .
N N4 0.84107(19) 0.83491(17) 0.78215(15) 0.0350(6) Uani d . . . 1.0 . .
H H4 0.8691 0.8775 0.8002 0.042 Uiso calc U . R 1.0 . .
N N5 1.08163(17) 0.87578(17) 0.67838(14) 0.0308(5) Uani d . . . 1.0 . .
H H5C 1.1215 0.8904 0.7096 0.037 Uiso calc U . R 1.0 . .
H H5D 1.0795 0.9179 0.647 0.037 Uiso calc U . R 1.0 . .
N N6 1.00977(16) 0.77293(16) 0.57144(13) 0.0277(5) Uani d . . . 1.0 . .
H H6C 1.0207 0.8072 0.5354 0.033 Uiso calc U . R 1.0 . .
H H6D 0.9976 0.7205 0.5549 0.033 Uiso calc U . R 1.0 . .
N N7 0.91996(17) 0.65999(17) 0.73681(15) 0.0320(5) Uani d . . . 1.0 . .
H H7A 0.9393 0.61 0.7491 0.038 Uiso calc U . R 1.0 . .
H H7B 0.8667 0.6734 0.7444 0.038 Uiso calc U . R 1.0 . .
Ni Ni1 0.73590(2) 0.62069(2) 0.86968(2) 0.02492(11) Uani d . . . 1.0 . .
O O1 0.8553(3) 1.01155(18) 0.8047(2) 0.0588(9) Uani d . . . 1.0 . .
O O2 0.75919(15) 0.72039(14) 0.80182(12) 0.0320(4) Uani d . . . 1.0 . .
O O3 1.04700(13) 0.69593(14) 0.69608(12) 0.0309(4) Uani d . . . 1.0 . .
B B1 1.0 0 0.5 0.0344(13) Uani d T P S 1.0 . .
B B2 0.2870(3) 0.0535(3) 0.5950(2) 0.0479(10) Uani d . . . 1.0 . .
F F1 0.9438(3) 0.0474(3) 0.5357(2) 0.1023(17) Uani d . . . 1.0 . .
F F2 0.3169(3) 0.0575(2) 0.65879(18) 0.0743(9) Uani d . . . 1.0 . .
F F3 0.2737(3) 0.1324(3) 0.5687(2) 0.0841(11) Uani d . . . 1.0 . .
F F4 0.3436(2) 0.0119(3) 0.5522(2) 0.0969(14) Uani d . . . 1.0 . .
F F5 0.2110(2) 0.0104(2) 0.5952(2) 0.0833(12) Uani d . . . 1.0 . .
O O4SA 1.0 0.5 0.75 0.053(3) Uani d TU P S 0.695(17) A 1
B B3A 1.0 0.5 0.6124(6) 0.028(3) Uani d TU P DS 0.279(7) B 1
F F7A 0.9948(6) 0.5712(5) 0.5695(5) 0.055(3) Uani d U P D 0.279(7) B 1
F F6A 0.9280(6) 0.4954(6) 0.6489(5) 0.068(3) Uani d U P D 0.279(7) B 1
B B3C 0.7988(15) 0.6054(14) 0.6057(13) 0.091(5) Uani d U P D 0.205(6) C 1
F F6C 0.8757(15) 0.6246(17) 0.5752(13) 0.103(6) Uani d U P D 0.205(6) C 1
F F7C 0.7518(16) 0.5631(17) 0.5608(12) 0.112(6) Uani d U P D 0.205(6) C 1
F F8C 0.7496(19) 0.6499(18) 0.6477(16) 0.141(8) Uani d U P D 0.205(6) C 1
O O3SA 0.8962(8) 0.5031(5) 0.4490(6) 0.187(5) Uani d U . . 1.0 D 1
O O4SB 1.0 0.5 0.6848(7) 0.040(4) Uani d TU P S 0.305(17) A 2
F F6B 0.9158(7) 0.6054(7) 0.5790(7) 0.090(3) Uani d U P D 0.406(6) E 2
F F9B 0.8142(7) 0.5265(5) 0.6352(5) 0.126(3) Uani d U P D 0.610(4) E 2
B B3B 0.8311(9) 0.5764(9) 0.5787(7) 0.091(4) Uani d U P D 0.406(6) E 2
F F8B 0.7753(7) 0.6422(7) 0.5835(7) 0.101(3) Uani d U P D 0.406(6) E 2
F F7B 0.8241(9) 0.5278(6) 0.5209(6) 0.106(4) Uani d U P D 0.406(6) E 2
O O1S 0.6131(4) 0.5416(5) 0.6037(3) 0.1084(19) Uani d . . . 1.0 . .
O O2S 0.5 0.5 0.5 0.104(3) Uani d T P S 1.0 . .

loop_
_atom_site_aniso_label
_atom_site_aniso_U_11
_atom_site_aniso_U_22
_atom_site_aniso_U_33
_atom_site_aniso_U_12
_atom_site_aniso_U_13
_atom_site_aniso_U_23
C1 0.115(5) 0.046(3) 0.156(8) 0.032(3) 0.072(6) 0.032(4)
C2 0.086(3) 0.0232(15) 0.083(4) 0.0014(18) 0.042(3) -0.0016(17)
C3 0.091(3) 0.0311(17) 0.054(2) -0.0167(19) 0.032(2) -0.0135(16)
C4 0.055(2) 0.0268(13) 0.0369(16) -0.0042(13) 0.0177(15) -0.0054(12)
C5 0.056(2) 0.0360(16) 0.0404(18) -0.0136(16) 0.0056(16) -0.0047(13)
C6 0.063(2) 0.0261(14) 0.049(2) 0.0054(14) 0.0330(19) -0.0023(13)
C7 0.0389(15) 0.0247(12) 0.0369(16) 0.0059(11) 0.0145(12) 0.0017(11)
C8 0.0305(13) 0.0330(14) 0.0344(15) 0.0090(11) 0.0098(11) 0.0106(11)
C9 0.0273(12) 0.0251(11) 0.0261(12) 0.0029(9) 0.0045(10) 0.0073(9)
C10 0.0402(16) 0.0271(13) 0.0367(16) -0.0056(12) 0.0084(12) -0.0030(11)
C11 0.0243(12) 0.0388(14) 0.0271(12) 0.0037(10) 0.0004(10) 0.0083(11)
C12 0.0248(11) 0.0249(11) 0.0235(12) -0.0026(9) -0.0001(9) 0.0048(9)
N1 0.104(3) 0.0247(13) 0.094(3) 0.0047(16) 0.066(3) -0.0008(17)
N2 0.0360(13) 0.0355(13) 0.0388(14) -0.0041(10) 0.0022(11) -0.0008(11)
N3 0.0402(14) 0.0292(12) 0.0332(13) 0.0022(10) 0.0150(11) -0.0013(10)
N4 0.0435(14) 0.0249(11) 0.0366(14) 0.0013(10) 0.0161(11) 0.0004(10)
N5 0.0315(12) 0.0293(11) 0.0316(12) -0.0088(9) -0.0015(9) 0.0012(9)
N6 0.0264(11) 0.0313(11) 0.0255(11) -0.0005(9) 0.0009(9) 0.0015(9)
N7 0.0281(11) 0.0274(11) 0.0407(14) -0.0012(9) 0.0077(10) 0.0105(10)
Ni1 0.02567(18) 0.02246(17) 0.02663(17) 0.00183(12) 0.00746(13) -0.00019(12)
O1 0.077(2) 0.0312(12) 0.068(2) -0.0063(13) 0.0332(18) -0.0001(13)
O2 0.0355(11) 0.0267(9) 0.0337(11) 0.0019(8) 0.0086(9) 0.0025(8)
O3 0.0234(9) 0.0300(10) 0.0394(12) 0.0018(7) 0.0015(8) 0.0147(9)
B1 0.035(2) 0.035(2) 0.033(3) 0 0 0
B2 0.0382(19) 0.060(3) 0.045(2) -0.0023(18) -0.0049(16) -0.0102(19)
F1 0.088(2) 0.095(3) 0.124(3) -0.039(2) 0.067(2) -0.074(3)
F2 0.090(2) 0.077(2) 0.0569(17) -0.0052(17) -0.0284(16) -0.0004(15)
F3 0.079(2) 0.091(3) 0.082(2) 0.002(2) 0.0057(18) 0.038(2)
F4 0.0558(18) 0.144(4) 0.091(3) 0.023(2) 0.0095(18) -0.037(3)
F5 0.0517(16) 0.080(2) 0.118(3) -0.0223(15) 0.0099(17) -0.045(2)
O4SA 0.046(3) 0.046(3) 0.068(6) 0 0 0
B3A 0.044(7) 0.026(6) 0.014(5) 0.001(5) 0 0
F7A 0.067(6) 0.038(4) 0.059(5) -0.016(4) -0.007(4) 0.015(4)
F6A 0.103(8) 0.037(4) 0.062(6) -0.017(5) 0.016(5) -0.010(4)
B3C 0.101(9) 0.081(9) 0.090(9) -0.017(8) -0.016(8) 0.012(8)
F6C 0.116(12) 0.083(10) 0.111(10) -0.015(10) -0.047(10) 0.034(9)
F7C 0.129(11) 0.106(10) 0.100(10) -0.040(9) 0.009(9) 0.008(9)
F8C 0.126(14) 0.132(14) 0.164(16) -0.006(12) -0.043(13) -0.004(14)
O3SA 0.257(11) 0.097(5) 0.206(10) 0.057(6) -0.132(9) -0.036(6)
O4SB 0.050(7) 0.026(5) 0.043(7) 0.009(4) 0 0
F6B 0.081(6) 0.063(5) 0.124(8) -0.018(5) -0.016(6) 0.024(5)
F9B 0.180(8) 0.090(5) 0.108(5) -0.032(5) 0.004(6) 0.007(4)
B3B 0.113(8) 0.075(7) 0.084(7) -0.025(6) -0.026(7) 0.019(6)
F8B 0.090(6) 0.103(7) 0.111(7) -0.036(5) -0.016(6) -0.016(6)
F7B 0.156(10) 0.072(5) 0.090(7) -0.011(6) -0.055(7) 0.019(5)
O1S 0.113(4) 0.134(5) 0.078(3) 0.013(4) 0.004(3) -0.023(3)
O2S 0.109(5) 0.109(5) 0.094(7) 0 0 0

loop_
_atom_type_symbol
_atom_type_description
_atom_type_scat_dispersion_real
_atom_type_scat_dispersion_imag
_atom_type_scat_source
C C 0.0033 0.0016 'International Tables Vol C Tables 4.2.6.8 and 6.1.1.4'
H H 0.0000 0.0000 'International Tables Vol C Tables 4.2.6.8 and 6.1.1.4'
B B 0.0013 0.0007 'International Tables Vol C Tables 4.2.6.8 and 6.1.1.4'
N N 0.0061 0.0033 'International Tables Vol C Tables 4.2.6.8 and 6.1.1.4'
O O 0.0106 0.0060 'International Tables Vol C Tables 4.2.6.8 and 6.1.1.4'
F F 0.0171 0.0103 'International Tables Vol C Tables 4.2.6.8 and 6.1.1.4'
Ni Ni 0.3393 1.1124 'International Tables Vol C Tables 4.2.6.8 and 6.1.1.4'

loop_
_geom_angle_atom_site_label_1
_geom_angle_atom_site_label_2
_geom_angle_atom_site_label_3
_geom_angle_site_symmetry_1
_geom_angle_site_symmetry_3
_geom_angle
C2 C1 H1A . . 109.5
C2 C1 H1B . . 109.5
H1A C1 H1B . . 109.5
C2 C1 H1C . . 109.5
H1A C1 H1C . . 109.5
H1B C1 H1C . . 109.5
O1 C2 N1 . . 121.5(5)
O1 C2 C1 . . 120.8(5)
N1 C2 C1 . . 117.7(5)
N1 C3 C4 . . 114.7(5)
N1 C3 H3A . . 108.6
C4 C3 H3A . . 108.6
N1 C3 H3B . . 108.6
C4 C3 H3B . . 108.6
H3A C3 H3B . . 107.6
C7 C4 C3 . . 113.7(3)
C7 C4 C5 . . 108.2(3)
C3 C4 C5 . . 106.6(4)
C7 C4 C6 . . 108.3(3)
C3 C4 C6 . . 108.7(3)
C5 C4 C6 . . 111.3(3)
N2 C5 C4 . . 113.1(3)
N2 C5 H5A . . 109.0
C4 C5 H5A . . 109.0
N2 C5 H5B . . 109.0
C4 C5 H5B . . 109.0
H5A C5 H5B . . 107.8
N3 C6 C4 . . 113.8(3)
N3 C6 H6A . . 108.8
C4 C6 H6A . . 108.8
N3 C6 H6B . . 108.8
C4 C6 H6B . . 108.8
H6A C6 H6B . . 107.7
O2 C7 N4 . . 122.0(3)
O2 C7 C4 . . 119.4(3)
N4 C7 C4 . . 118.4(3)
N4 C8 C9 . . 113.8(3)
N4 C8 H8A . . 108.8
C9 C8 H8A . . 108.8
N4 C8 H8B . . 108.8
C9 C8 H8B . . 108.8
H8A C8 H8B . . 107.7
C12 C9 C8 . . 113.6(2)
C12 C9 C11 . . 110.0(2)
C8 C9 C11 . . 104.8(2)
C12 C9 C10 . . 109.0(2)
C8 C9 C10 . . 108.6(3)
C11 C9 C10 . . 110.8(2)
N5 C10 C9 . . 114.8(3)
N5 C10 H10A . . 108.6
C9 C10 H10A . . 108.6
N5 C10 H10B . . 108.6
C9 C10 H10B . . 108.6
H10A C10 H10B . . 107.5
N6 C11 C9 . . 114.4(2)
N6 C11 H11A . . 108.6
C9 C11 H11A . . 108.6
N6 C11 H11B . . 108.6
C9 C11 H11B . . 108.6
H11A C11 H11B . . 107.6
O3 C12 N7 . . 120.2(3)
O3 C12 C9 . . 118.8(2)
N7 C12 C9 . . 121.0(3)
C2 N1 C3 . . 124.6(4)
C2 N1 H1 . . 117.7
C3 N1 H1 . . 117.7
C5 N2 Ni1 . . 116.1(2)
C5 N2 H2A . . 108.3
Ni1 N2 H2A . . 108.3
C5 N2 H2B . . 108.3
Ni1 N2 H2B . . 108.3
H2A N2 H2B . . 107.4
C6 N3 Ni1 . . 113.29(19)
C6 N3 H3C . . 108.9
Ni1 N3 H3C . . 108.9
C6 N3 H3D . . 108.9
Ni1 N3 H3D . . 108.9
H3C N3 H3D . . 107.7
C7 N4 C8 . . 123.1(3)
C7 N4 H4 . . 118.5
C8 N4 H4 . . 118.5
C10 N5 Ni1 . 7_566 115.07(19)
C10 N5 H5C . . 108.5
Ni1 N5 H5C 7_566 . 108.5
C10 N5 H5D . . 108.5
Ni1 N5 H5D 7_566 . 108.5
H5C N5 H5D . . 107.5
C11 N6 Ni1 . 7_566 116.0(2)
C11 N6 H6C . . 108.3
Ni1 N6 H6C 7_566 . 108.3
C11 N6 H6D . . 108.3
Ni1 N6 H6D 7_566 . 108.3
H6C N6 H6D . . 107.4
C12 N7 H7A . . 120.0
C12 N7 H7B . . 120.0
H7A N7 H7B . . 120.0
O3 Ni1 N3 8_646 . 174.36(10)
O3 Ni1 N5 8_646 8_646 89.28(10)
N3 Ni1 N5 . 8_646 94.96(12)
O3 Ni1 O2 8_646 . 85.91(9)
N3 Ni1 O2 . . 90.04(10)
N5 Ni1 O2 8_646 . 94.50(11)
O3 Ni1 N6 8_646 8_646 85.01(9)
N3 Ni1 N6 . 8_646 98.89(11)
N5 Ni1 N6 8_646 8_646 87.13(11)
O2 Ni1 N6 . 8_646 170.76(9)
O3 Ni1 N2 8_646 . 90.77(11)
N3 Ni1 N2 . . 84.89(12)
N5 Ni1 N2 8_646 . 178.51(12)
O2 Ni1 N2 . . 84.02(11)
N6 Ni1 N2 8_646 . 94.36(11)
C7 O2 Ni1 . . 119.4(2)
C12 O3 Ni1 . 7_566 121.83(18)
F1 B1 F1 4_646 3_666 117.5(5)
F1 B1 F1 4_646 2_755 105.6(2)
F1 B1 F1 3_666 2_755 105.6(2)
F1 B1 F1 4_646 . 105.6(2)
F1 B1 F1 3_666 . 105.6(2)
F1 B1 F1 2_755 . 117.5(5)
F2 B2 F3 . . 111.5(4)
F2 B2 F5 . . 109.0(5)
F3 B2 F5 . . 108.5(4)
F2 B2 F4 . . 111.4(4)
F3 B2 F4 . . 107.3(5)
F5 B2 F4 . . 109.1(4)
F6A B3A F6A 2_765 . 115.3(12)
F6A B3A F7A 2_765 2_765 108.4(6)
F6A B3A F7A . 2_765 109.1(5)
F6A B3A F7A 2_765 . 109.1(5)
F6A B3A F7A . . 108.4(6)
F7A B3A F7A 2_765 . 106.1(11)
F7C B3C F8C . . 110.6(18)
F7C B3C F6C . . 107.9(18)
F8C B3C F6C . . 132.(3)
F8B B3B F7B . . 115.4(12)
F8B B3B F9B . . 104.6(11)
F7B B3B F9B . . 109.4(12)
F8B B3B F6B . . 111.4(12)
F7B B3B F6B . . 105.0(11)
F9B B3B F6B . . 111.1(11)

loop_
_geom_bond_atom_site_label_1
_geom_bond_atom_site_label_2
_geom_bond_site_symmetry_2
_geom_bond_distance
C1 C2 . 1.492(10)
C1 H1A . 0.98
C1 H1B . 0.98
C1 H1C . 0.98
C2 O1 . 1.228(6)
C2 N1 . 1.354(6)
C3 N1 . 1.442(8)
C3 C4 . 1.547(5)
C3 H3A . 0.99
C3 H3B . 0.99
C4 C7 . 1.533(5)
C4 C5 . 1.550(6)
C4 C6 . 1.552(5)
C5 N2 . 1.491(5)
C5 H5A . 0.99
C5 H5B . 0.99
C6 N3 . 1.478(4)
C6 H6A . 0.99
C6 H6B . 0.99
C7 O2 . 1.247(4)
C7 N4 . 1.330(4)
C8 N4 . 1.467(4)
C8 C9 . 1.539(4)
C8 H8A . 0.99
C8 H8B . 0.99
C9 C12 . 1.525(4)
C9 C11 . 1.545(4)
C9 C10 . 1.549(4)
C10 N5 . 1.474(4)
C10 H10A . 0.99
C10 H10B . 0.99
C11 N6 . 1.480(4)
C11 H11A . 0.99
C11 H11B . 0.99
C12 O3 . 1.258(3)
C12 N7 . 1.318(3)
N1 H1 . 0.88
N2 Ni1 . 2.125(3)
N2 H2A . 0.91
N2 H2B . 0.91
N3 Ni1 . 2.085(3)
N3 H3C . 0.91
N3 H3D . 0.91
N4 H4 . 0.88
N5 Ni1 7_566 2.094(3)
N5 H5C . 0.91
N5 H5D . 0.91
N6 Ni1 7_566 2.106(3)
N6 H6C . 0.91
N6 H6D . 0.91
N7 H7A . 0.88
N7 H7B . 0.88
Ni1 O3 8_646 2.048(2)
Ni1 N5 8_646 2.094(3)
Ni1 O2 . 2.099(2)
Ni1 N6 8_646 2.106(3)
O3 Ni1 7_566 2.048(2)
B1 F1 4_646 1.358(3)
B1 F1 3_666 1.358(3)
B1 F1 2_755 1.358(3)
B1 F1 . 1.358(3)
B2 F2 . 1.347(5)
B2 F3 . 1.364(7)
B2 F5 . 1.379(6)
B2 F4 . 1.395(6)
B3A F6A 2_765 1.347(10)
B3A F6A . 1.347(10)
B3A F7A 2_765 1.409(10)
B3A F7A . 1.409(10)
B3C F7C . 1.33(2)
B3C F8C . 1.34(2)
B3C F6C . 1.39(2)
F6B B3B . 1.412(14)
F9B B3B . 1.391(13)
B3B F8B . 1.364(14)
B3B F7B . 1.380(14)
